data_4123896
loop_
_publ_author_name
'Lee, Young Hoon'
'Park, Jihyun'
'Lee, Junseong'
'Lee, Sang Uck'
'Lee, Min Hyung'

_publ_section_title
;
 Iridium Cyclometalates with Tethered o-Carboranes: Impact of Restricted
 Rotation of o-Carborane on Phosphorescence Efficiency.
;
_journal_issue 25
_journal_name_full 'Journal of the American Chemical Society'
_journal_page_first 8018
_journal_page_last 8021
_journal_paper_doi 10.1021/jacs.5b04576
_journal_volume 137
_journal_year 2015
_chemical_formula_sum 'C36 H51 B20 Cl2 Ir N2 O2'
_chemical_formula_weight 1023.09
_chemical_name_systematic
; 
 ? 
;
_space_group_IT_number 15
_symmetry_cell_setting monoclinic
_symmetry_space_group_name_Hall '-C 2yc'
_symmetry_space_group_name_H-M 'C 1 2/c 1'
_atom_sites_solution_hydrogens geom
_atom_sites_solution_primary direct
_atom_sites_solution_secondary difmap
_audit_creation_method SHELXL-97
_cell_angle_alpha 90.00
_cell_angle_beta 113.260(2)
_cell_angle_gamma 90.00
_cell_formula_units_Z 4
_cell_length_a 14.3531(3)
_cell_length_b 27.7447(9)
_cell_length_c 12.1851(3)
_cell_measurement_reflns_used 8689
_cell_measurement_temperature 100(2)
_cell_measurement_theta_max 23.70
_cell_measurement_theta_min 2.69
_cell_volume 4458.0(2)
_computing_structure_refinement 'SHELXL-97 (Sheldrick, 2008)'
_computing_structure_solution 'SHELXS-97 (Sheldrick, 2008)'
_diffrn_ambient_temperature 100(2)
_diffrn_measured_fraction_theta_full 0.995
_diffrn_measured_fraction_theta_max 0.995
_diffrn_measurement_device_type 'Bruker APEX-II CCD'
_diffrn_measurement_method '\f and \w scans'
_diffrn_radiation_monochromator graphite
_diffrn_radiation_source 'fine-focus sealed tube'
_diffrn_radiation_type MoK\a
_diffrn_radiation_wavelength 0.71073
_diffrn_reflns_av_R_equivalents 0.0836
_diffrn_reflns_av_sigmaI/netI 0.0551
_diffrn_reflns_limit_h_max 18
_diffrn_reflns_limit_h_min -18
_diffrn_reflns_limit_k_max 36
_diffrn_reflns_limit_k_min -35
_diffrn_reflns_limit_l_max 15
_diffrn_reflns_limit_l_min -15
_diffrn_reflns_number 38139
_diffrn_reflns_theta_full 27.80
_diffrn_reflns_theta_max 27.80
_diffrn_reflns_theta_min 1.47
_exptl_absorpt_coefficient_mu 3.153
_exptl_absorpt_correction_T_max 0.8583
_exptl_absorpt_correction_T_min 0.6492
_exptl_absorpt_correction_type empirical
_exptl_absorpt_process_details SADABS
_exptl_crystal_colour yellow
_exptl_crystal_density_diffrn 1.524
_exptl_crystal_density_method 'not measured'
_exptl_crystal_description 'square plate'
_exptl_crystal_F_000 2032
_exptl_crystal_size_max 0.15
_exptl_crystal_size_mid 0.11
_exptl_crystal_size_min 0.05
_refine_diff_density_max 1.338
_refine_diff_density_min -2.039
_refine_diff_density_rms 0.178
_refine_ls_extinction_method none
_refine_ls_goodness_of_fit_ref 1.101
_refine_ls_hydrogen_treatment mixed
_refine_ls_matrix_type full
_refine_ls_number_parameters 301
_refine_ls_number_reflns 5262
_refine_ls_number_restraints 9
_refine_ls_restrained_S_all 1.102
_refine_ls_R_factor_all 0.0513
_refine_ls_R_factor_gt 0.0352
_refine_ls_shift/su_max 0.002
_refine_ls_shift/su_mean 0.000
_refine_ls_structure_factor_coef Fsqd
_refine_ls_weighting_details 'calc w=1/[\s^2^(Fo^2^)+(0.0508P)^2^+7.1699P] where P=(Fo^2^+2Fc^2^)/3'
_refine_ls_weighting_scheme calc
_refine_ls_wR_factor_gt 0.0783
_refine_ls_wR_factor_ref 0.0960
_reflns_number_gt 4472
_reflns_number_total 5262
_reflns_threshold_expression >2sigma(I)
_cod_data_source_file ja5b04576_si_002.cif
_cod_data_source_block 1c
_cod_depositor_comments
;
The following automatic conversions were performed:

'_symmetry_cell_setting' value 'Monoclinic' changed to 'monoclinic'
according to
/usr/data/users/saulius/crontab/automatic-downloads/current/ACS/lib/dictionaries/cif_core.dic
dictionary named 'cif_core.dic' version 2.4.2 from 2011-04-26.

Automatic conversion script
Id: cif_fix_values 3271 2015-04-21 07:52:19Z andrius 
;
_cod_original_sg_symbol_H-M C2/c
_cod_database_code 4123896

loop_
_symmetry_equiv_pos_as_xyz
'x, y, z'
'-x, y, -z+1/2'
'x+1/2, y+1/2, z'
'-x+1/2, y+1/2, -z+1/2'
'-x, -y, -z'
'x, -y, z-1/2'
'-x+1/2, -y+1/2, -z'
'x+1/2, -y+1/2, z-1/2'

loop_
_atom_site_label
_atom_site_type_symbol
_atom_site_fract_x
_atom_site_fract_y
_atom_site_fract_z
_atom_site_U_iso_or_equiv
_atom_site_adp_type
_atom_site_occupancy
_atom_site_symmetry_multiplicity
_atom_site_calc_flag
_atom_site_refinement_flags
_atom_site_disorder_assembly
_atom_site_disorder_group
Ir1 Ir 0.5000 0.282592(9) 0.7500 0.01502(8) Uani 1 2 d S . 4
N1 N 0.4568(3) 0.27717(13) 0.5692(3) 0.0178(7) Uani 1 1 d . A 4
O1 O 0.6120(2) 0.33882(11) 0.7767(3) 0.0209(7) Uani 1 1 d . B 4
C1 C 0.3548(3) 0.21483(16) 0.5941(4) 0.0182(8) Uani 1 1 d . A 4
C2 C 0.3984(3) 0.22986(15) 0.7145(4) 0.0161(9) Uani 1 1 d . A 4
C3 C 0.3746(3) 0.20289(16) 0.7976(4) 0.0186(9) Uani 1 1 d . A 4
H3 H 0.4009 0.2128 0.8788 0.022 Uiso 1 1 calc R A 4
C4 C 0.3134(3) 0.16200(16) 0.7642(4) 0.0204(9) Uani 1 1 d . A 4
C5 C 0.2675(3) 0.14956(17) 0.6441(4) 0.0220(9) Uani 1 1 d . A 4
H5 H 0.2225 0.1229 0.6200 0.026 Uiso 1 1 calc R A 4
C6 C 0.2877(4) 0.17620(17) 0.5596(4) 0.0221(9) Uani 1 1 d . A 4
H6 H 0.2553 0.1680 0.4774 0.027 Uiso 1 1 calc R A 4
C7 C 0.3887(3) 0.24192(16) 0.5135(4) 0.0182(9) Uani 1 1 d . A 4
C8 C 0.3603(4) 0.23358(18) 0.3921(4) 0.0232(10) Uani 1 1 d . A 4
H8 H 0.3116 0.2094 0.3529 0.028 Uiso 1 1 calc R A 4
C9 C 0.4029(4) 0.26040(19) 0.3287(4) 0.0263(10) Uani 1 1 d . A 4
H9 H 0.3846 0.2547 0.2459 0.032 Uiso 1 1 calc R A 4
C10 C 0.4731(4) 0.29592(18) 0.3879(4) 0.0256(10) Uani 1 1 d . A 4
H10 H 0.5039 0.3145 0.3459 0.031 Uiso 1 1 calc R A 4
C11 C 0.4977(4) 0.30407(17) 0.5070(4) 0.0208(9) Uani 1 1 d . A 4
H11 H 0.5443 0.3290 0.5464 0.025 Uiso 1 1 calc R A 4
C12 C 0.3028(3) 0.13062(16) 0.8597(4) 0.0216(9) Uani 1 1 d . A 4
C13 C 0.3903(4) 0.08602(17) 0.9174(4) 0.0247(10) Uani 1 1 d . A 4
C14 C 0.4744(4) 0.08261(17) 0.8705(4) 0.0247(10) Uani 1 1 d . A 4
H14A H 0.4827 0.1146 0.8397 0.030 Uiso 1 1 calc R A 4
H14B H 0.5388 0.0748 0.9382 0.030 Uiso 1 1 calc R A 4
C15 C 0.4568(4) 0.04557(17) 0.7725(5) 0.0302(11) Uani 1 1 d . . 4
H15A H 0.3918 0.0527 0.7049 0.036 Uiso 1 1 calc R . 4
H15B H 0.4514 0.0131 0.8034 0.036 Uiso 1 1 calc R . 4
C16 C 0.6882(4) 0.4151(2) 0.8119(5) 0.0385(13) Uani 1 1 d . B 4
H16A H 0.7129 0.4235 0.8967 0.058 Uiso 1 1 calc R B 4
H16B H 0.6688 0.4445 0.7636 0.058 Uiso 1 1 calc R B 4
H16C H 0.7420 0.3985 0.7962 0.058 Uiso 1 1 calc R B 4
C17 C 0.5970(5) 0.3822(2) 0.7795(5) 0.0366(13) Uani 1 1 d . B 4
C18 C 0.5000 0.4043(3) 0.7500 0.043(2) Uani 1 2 d S . 4
H18 H 0.5000 0.4386 0.7500 0.052 Uiso 1 2 calc SR . 4
B1 B 0.3963(5) 0.1359(2) 1.0032(5) 0.0287(12) Uani 1 1 d . A 4
H1 H 0.4593 0.1629 1.0286 0.034 Uiso 1 1 calc R A 4
B2 B 0.4160(5) 0.0775(2) 1.0660(5) 0.0315(13) Uani 1 1 d . A 4
H2 H 0.4914 0.0658 1.1339 0.038 Uiso 1 1 calc R A 4
B3 B 0.3370(5) 0.0372(2) 0.9557(6) 0.0295(13) Uani 1 1 d . A 4
H3A H 0.3604 -0.0009 0.9508 0.035 Uiso 1 1 calc R A 4
B4 B 0.2674(4) 0.07122(19) 0.8243(5) 0.0259(12) Uani 1 1 d . A 4
H4 H 0.2454 0.0557 0.7326 0.031 Uiso 1 1 calc R A 4
B5 B 0.3381(5) 0.1193(2) 1.1007(6) 0.0367(15) Uani 1 1 d . A 4
H5A H 0.3615 0.1353 1.1921 0.044 Uiso 1 1 calc R A 4
B6 B 0.3000(5) 0.0578(2) 1.0706(6) 0.0352(14) Uani 1 1 d . A 4
H6A H 0.2978 0.0331 1.1423 0.042 Uiso 1 1 calc R A 4
B7 B 0.2088(5) 0.0539(2) 0.9210(6) 0.0330(14) Uani 1 1 d . A 4
H7 H 0.1467 0.0264 0.8937 0.040 Uiso 1 1 calc R A 4
B8 B 0.1889(5) 0.1130(2) 0.8585(6) 0.0282(12) Uani 1 1 d . A 4
H8A H 0.1142 0.1249 0.7896 0.034 Uiso 1 1 calc R A 4
B9 B 0.2688(5) 0.1531(2) 0.9691(5) 0.0308(13) Uani 1 1 d . A 4
H9A H 0.2471 0.1917 0.9733 0.037 Uiso 1 1 calc R A 4
B10 B 0.2088(5) 0.1046(2) 1.0102(6) 0.0368(15) Uani 1 1 d . A 4
H10A H 0.1465 0.1108 1.0421 0.044 Uiso 1 1 calc R A 4
Cl1 Cl 0.4448(15) 0.4479(7) 0.485(3) 0.48(2) Uani 0.50 1 d PD . 2
C19 C 0.4664(13) 0.5032(8) 0.4426(18) 0.137(13) Uani 0.50 1 d PDU . 2
H19A H 0.4109 0.5263 0.4323 0.165 Uiso 0.50 1 calc PR . 2
H19B H 0.4974 0.5088 0.3841 0.165 Uiso 0.50 1 calc PR . 2
Cl2 Cl 0.5537(4) 0.5405(4) 0.5449(6) 0.124(3) Uani 0.50 1 d PD . 2

loop_
_atom_site_aniso_label
_atom_site_aniso_U_11
_atom_site_aniso_U_22
_atom_site_aniso_U_33
_atom_site_aniso_U_23
_atom_site_aniso_U_13
_atom_site_aniso_U_12
Ir1 0.01522(13) 0.01678(13) 0.01241(12) 0.000 0.00477(9) 0.000
N1 0.0183(18) 0.022(2) 0.0123(17) 0.0020(14) 0.0048(14) 0.0019(15)
O1 0.0187(16) 0.0239(18) 0.0173(15) -0.0055(13) 0.0040(13) 0.0002(13)
C1 0.017(2) 0.021(2) 0.014(2) 0.0016(18) 0.0029(16) 0.0012(19)
C2 0.014(2) 0.017(2) 0.016(2) -0.0019(16) 0.0048(17) 0.0009(16)
C3 0.017(2) 0.018(2) 0.019(2) 0.0019(17) 0.0049(18) 0.0001(17)
C4 0.019(2) 0.021(2) 0.023(2) 0.0042(18) 0.0092(19) 0.0018(18)
C5 0.020(2) 0.019(2) 0.025(2) -0.0007(19) 0.0069(19) -0.0026(19)
C6 0.021(2) 0.023(2) 0.019(2) -0.0007(18) 0.0046(19) -0.0022(19)
C7 0.015(2) 0.018(2) 0.019(2) 0.0018(17) 0.0049(18) 0.0030(17)
C8 0.023(2) 0.025(2) 0.020(2) -0.0007(19) 0.007(2) -0.0018(19)
C9 0.030(3) 0.033(3) 0.016(2) 0.002(2) 0.009(2) 0.002(2)
C10 0.027(3) 0.032(3) 0.020(2) 0.0047(19) 0.011(2) -0.003(2)
C11 0.022(2) 0.022(2) 0.018(2) 0.0020(18) 0.0068(19) -0.0016(19)
C12 0.021(2) 0.020(2) 0.024(2) 0.0029(18) 0.010(2) 0.0026(18)
C13 0.027(3) 0.020(2) 0.026(3) 0.0047(19) 0.010(2) 0.004(2)
C14 0.021(2) 0.024(2) 0.030(3) 0.005(2) 0.010(2) 0.002(2)
C15 0.034(3) 0.018(2) 0.044(3) 0.000(2) 0.022(3) -0.003(2)
C16 0.044(3) 0.029(3) 0.043(3) -0.007(2) 0.018(3) -0.006(3)
C17 0.049(4) 0.028(3) 0.032(3) -0.002(2) 0.015(3) -0.006(3)
C18 0.045(5) 0.023(4) 0.061(6) 0.000 0.020(4) 0.000
B1 0.038(3) 0.024(3) 0.024(3) 0.008(2) 0.012(3) 0.006(2)
B2 0.040(4) 0.028(3) 0.029(3) 0.008(2) 0.017(3) 0.002(3)
B3 0.033(3) 0.021(3) 0.041(3) 0.010(2) 0.021(3) 0.004(2)
B4 0.024(3) 0.019(3) 0.037(3) 0.002(2) 0.015(3) -0.002(2)
B5 0.053(4) 0.033(3) 0.033(3) 0.014(3) 0.026(3) 0.011(3)
B6 0.047(4) 0.028(3) 0.041(4) 0.013(3) 0.028(3) 0.007(3)
B7 0.031(3) 0.025(3) 0.052(4) 0.010(3) 0.026(3) 0.003(2)
B8 0.028(3) 0.021(3) 0.043(3) 0.009(2) 0.021(3) 0.002(2)
B9 0.042(4) 0.025(3) 0.032(3) 0.007(2) 0.022(3) 0.006(3)
B10 0.051(4) 0.024(3) 0.051(4) 0.015(3) 0.036(3) 0.012(3)
Cl1 0.26(2) 0.33(3) 0.70(5) -0.24(3) 0.03(2) 0.06(2)
C19 0.040(11) 0.21(3) 0.17(2) -0.15(2) 0.048(13) -0.042(15)
Cl2 0.032(2) 0.230(10) 0.112(4) -0.107(5) 0.029(3) -0.035(4)

loop_
_atom_type_symbol
_atom_type_description
_atom_type_scat_dispersion_real
_atom_type_scat_dispersion_imag
_atom_type_scat_source
C C 0.0033 0.0016 'International Tables Vol C Tables 4.2.6.8 and 6.1.1.4'
H H 0.0000 0.0000 'International Tables Vol C Tables 4.2.6.8 and 6.1.1.4'
B B 0.0013 0.0007 'International Tables Vol C Tables 4.2.6.8 and 6.1.1.4'
N N 0.0061 0.0033 'International Tables Vol C Tables 4.2.6.8 and 6.1.1.4'
O O 0.0106 0.0060 'International Tables Vol C Tables 4.2.6.8 and 6.1.1.4'
Cl Cl 0.1484 0.1585 'International Tables Vol C Tables 4.2.6.8 and 6.1.1.4'
Ir Ir -1.4442 7.9887 'International Tables Vol C Tables 4.2.6.8 and 6.1.1.4'

loop_
_geom_angle_atom_site_label_1
_geom_angle_atom_site_label_2
_geom_angle_atom_site_label_3
_geom_angle
_geom_angle_site_symmetry_1
_geom_angle_site_symmetry_3
C2 Ir1 C2 85.3(2) 2_656 .
C2 Ir1 N1 93.72(16) 2_656 .
C2 Ir1 N1 80.03(16) . .
C2 Ir1 N1 80.03(16) 2_656 2_656
C2 Ir1 N1 93.72(16) . 2_656
N1 Ir1 N1 171.6(2) . 2_656
C2 Ir1 O1 175.83(14) 2_656 2_656
C2 Ir1 O1 93.45(15) . 2_656
N1 Ir1 O1 89.97(13) . 2_656
N1 Ir1 O1 96.10(13) 2_656 2_656
C2 Ir1 O1 93.45(15) 2_656 .
C2 Ir1 O1 175.83(14) . .
N1 Ir1 O1 96.10(13) . .
N1 Ir1 O1 89.97(13) 2_656 .
O1 Ir1 O1 88.08(16) 2_656 .
C11 N1 C7 120.2(4) . .
C11 N1 Ir1 123.3(3) . .
C7 N1 Ir1 116.3(3) . .
C17 O1 Ir1 125.6(4) . .
C6 C1 C2 120.8(4) . .
C6 C1 C7 124.5(4) . .
C2 C1 C7 114.7(4) . .
C3 C2 C1 117.2(4) . .
C3 C2 Ir1 126.9(3) . .
C1 C2 Ir1 115.4(3) . .
C4 C3 C2 121.8(4) . .
C5 C4 C3 119.4(4) . .
C5 C4 C12 121.3(4) . .
C3 C4 C12 119.3(4) . .
C6 C5 C4 119.9(4) . .
C5 C6 C1 120.6(4) . .
N1 C7 C8 120.1(4) . .
N1 C7 C1 113.4(4) . .
C8 C7 C1 126.4(4) . .
C9 C8 C7 119.9(5) . .
C8 C9 C10 118.9(4) . .
C11 C10 C9 119.8(4) . .
N1 C11 C10 121.0(4) . .
C4 C12 B8 123.3(4) . .
C4 C12 C13 117.1(3) . .
B8 C12 C13 110.1(3) . .
C4 C12 B9 122.5(4) . .
B8 C12 B9 62.7(3) . .
C13 C12 B9 109.6(4) . .
C4 C12 B4 117.8(4) . .
B8 C12 B4 62.4(3) . .
C13 C12 B4 60.5(3) . .
B9 C12 B4 113.4(4) . .
C4 C12 B1 117.0(4) . .
B8 C12 B1 113.0(4) . .
C13 C12 B1 59.7(3) . .
B9 C12 B1 62.0(3) . .
B4 C12 B1 111.4(4) . .
C14 C13 C12 116.9(4) . .
C14 C13 B3 123.9(4) . .
C12 C13 B3 110.5(4) . .
C14 C13 B2 120.9(4) . .
C12 C13 B2 110.6(4) . .
B3 C13 B2 62.3(3) . .
C14 C13 B1 114.9(4) . .
C12 C13 B1 61.2(3) . .
B3 C13 B1 113.1(4) . .
B2 C13 B1 62.0(3) . .
C14 C13 B4 119.5(4) . .
C12 C13 B4 60.4(3) . .
B3 C13 B4 62.6(3) . .
B2 C13 B4 113.4(4) . .
B1 C13 B4 112.6(4) . .
C15 C14 C13 115.2(4) . .
C14 C15 C15 111.9(4) . 2_656
O1 C17 C18 125.3(6) . .
O1 C17 C16 117.1(5) . .
C18 C17 C16 117.5(5) . .
C17 C18 C17 129.2(7) 2_656 .
C13 B1 C12 59.1(3) . .
C13 B1 B5 106.1(4) . .
C12 B1 B5 105.8(4) . .
C13 B1 B2 59.0(3) . .
C12 B1 B2 106.6(4) . .
B5 B1 B2 60.4(3) . .
C13 B1 B9 106.0(4) . .
C12 B1 B9 58.1(3) . .
B5 B1 B9 60.6(3) . .
B2 B1 B9 108.8(4) . .
C13 B2 B1 59.0(3) . .
C13 B2 B3 58.7(3) . .
B1 B2 B3 107.7(4) . .
C13 B2 B6 105.3(4) . .
B1 B2 B6 107.7(4) . .
B3 B2 B6 60.1(3) . .
C13 B2 B5 105.6(4) . .
B1 B2 B5 59.7(3) . .
B3 B2 B5 108.5(5) . .
B6 B2 B5 60.4(4) . .
C13 B3 B2 59.1(3) . .
C13 B3 B6 105.5(4) . .
B2 B3 B6 60.0(4) . .
C13 B3 B7 105.3(4) . .
B2 B3 B7 108.0(4) . .
B6 B3 B7 60.1(4) . .
C13 B3 B4 59.3(3) . .
B2 B3 B4 108.2(4) . .
B6 B3 B4 107.6(4) . .
B7 B3 B4 59.3(3) . .
C12 B4 C13 59.1(3) . .
C12 B4 B7 105.3(4) . .
C13 B4 B7 105.0(4) . .
C12 B4 B8 58.0(3) . .
C13 B4 B8 105.6(4) . .
B7 B4 B8 60.5(3) . .
C12 B4 B3 105.9(4) . .
C13 B4 B3 58.2(3) . .
B7 B4 B3 60.1(3) . .
B8 B4 B3 108.4(4) . .
B1 B5 B2 59.9(3) . .
B1 B5 B9 60.1(3) . .
B2 B5 B9 108.0(4) . .
B1 B5 B6 107.4(4) . .
B2 B5 B6 59.8(3) . .
B9 B5 B6 107.6(5) . .
B1 B5 B10 107.2(4) . .
B2 B5 B10 107.6(5) . .
B9 B5 B10 59.5(3) . .
B6 B5 B10 59.9(4) . .
B2 B6 B3 59.8(3) . .
B2 B6 B7 107.8(4) . .
B3 B6 B7 60.0(3) . .
B2 B6 B10 107.9(4) . .
B3 B6 B10 107.9(4) . .
B7 B6 B10 59.9(4) . .
B2 B6 B5 59.8(4) . .
B3 B6 B5 107.8(4) . .
B7 B6 B5 108.1(4) . .
B10 B6 B5 60.2(4) . .
B4 B7 B3 60.5(3) . .
B4 B7 B6 108.4(4) . .
B3 B7 B6 59.9(4) . .
B4 B7 B10 107.9(4) . .
B3 B7 B10 108.1(5) . .
B6 B7 B10 60.2(4) . .
B4 B7 B8 60.1(3) . .
B3 B7 B8 108.4(4) . .
B6 B7 B8 108.1(5) . .
B10 B7 B8 59.6(3) . .
C12 B8 B10 105.7(4) . .
C12 B8 B9 58.8(3) . .
B10 B8 B9 60.0(3) . .
C12 B8 B4 59.6(3) . .
B10 B8 B4 107.7(4) . .
B9 B8 B4 108.0(4) . .
C12 B8 B7 105.6(4) . .
B10 B8 B7 60.1(3) . .
B9 B8 B7 107.9(4) . .
B4 B8 B7 59.4(3) . .
C12 B9 B10 105.2(4) . .
C12 B9 B8 58.4(3) . .
B10 B9 B8 59.9(4) . .
C12 B9 B1 59.9(3) . .
B10 B9 B1 107.4(4) . .
B8 B9 B1 107.8(4) . .
C12 B9 B5 106.2(4) . .
B10 B9 B5 60.4(4) . .
B8 B9 B5 108.4(4) . .
B1 B9 B5 59.4(3) . .
B8 B10 B9 60.1(3) . .
B8 B10 B7 60.3(3) . .
B9 B10 B7 108.1(4) . .
B8 B10 B6 108.4(4) . .
B9 B10 B6 108.1(5) . .
B7 B10 B6 59.9(4) . .
B8 B10 B5 108.3(4) . .
B9 B10 B5 60.1(4) . .
B7 B10 B5 107.8(4) . .
B6 B10 B5 59.9(4) . .
Cl2 Cl1 C19 27(2) 5_666 .
Cl2 Cl1 C19 69(3) 5_666 5_666
C19 Cl1 C19 45.3(16) . 5_666
Cl2 C19 C19 82(2) 5_666 5_666
Cl2 C19 Cl1 10.2(11) 5_666 .
C19 C19 Cl1 73(2) 5_666 .
Cl2 C19 Cl2 128.5(16) 5_666 .
C19 C19 Cl2 46.9(12) 5_666 .
Cl1 C19 Cl2 119.7(14) . .
Cl2 C19 Cl1 143(2) 5_666 5_666
C19 C19 Cl1 61.7(10) 5_666 5_666
Cl1 C19 Cl1 134.7(16) . 5_666
Cl2 C19 Cl1 15.4(10) . 5_666
Cl1 Cl2 C19 143(3) 5_666 5_666
Cl1 Cl2 C19 95(3) 5_666 .
C19 Cl2 C19 51.5(17) 5_666 .

loop_
_geom_bond_atom_site_label_1
_geom_bond_atom_site_label_2
_geom_bond_distance
_geom_bond_site_symmetry_2
Ir1 C2 1.989(4) 2_656
Ir1 C2 1.989(4) .
Ir1 N1 2.045(4) .
Ir1 N1 2.045(4) 2_656
Ir1 O1 2.170(3) 2_656
Ir1 O1 2.170(3) .
N1 C11 1.353(5) .
N1 C7 1.360(6) .
O1 C17 1.225(6) .
C1 C6 1.391(6) .
C1 C2 1.411(6) .
C1 C7 1.464(6) .
C2 C3 1.406(6) .
C3 C4 1.393(6) .
C4 C5 1.391(6) .
C4 C12 1.508(6) .
C5 C6 1.388(6) .
C7 C8 1.390(6) .
C8 C9 1.377(6) .
C9 C10 1.390(7) .
C10 C11 1.370(6) .
C12 B8 1.701(7) .
C12 C13 1.705(6) .
C12 B9 1.708(7) .
C12 B4 1.728(7) .
C12 B1 1.740(8) .
C13 C14 1.529(6) .
C13 B3 1.708(7) .
C13 B2 1.715(7) .
C13 B1 1.715(8) .
C13 B4 1.729(8) .
C14 C15 1.519(7) .
C15 C15 1.541(9) 2_656
C16 C17 1.516(8) .
C17 C18 1.431(7) .
C18 C17 1.431(7) 2_656
B1 B5 1.762(8) .
B1 B2 1.766(8) .
B1 B9 1.775(9) .
B2 B3 1.771(9) .
B2 B6 1.774(9) .
B2 B5 1.775(9) .
B3 B6 1.776(8) .
B3 B7 1.778(8) .
B3 B4 1.785(8) .
B4 B7 1.763(8) .
B4 B8 1.777(8) .
B5 B9 1.784(9) .
B5 B6 1.785(9) .
B5 B10 1.791(10) .
B6 B7 1.779(10) .
B6 B10 1.784(9) .
B7 B10 1.779(9) .
B7 B8 1.784(8) .
B8 B10 1.771(9) .
B8 B9 1.775(9) .
B9 B10 1.774(8) .
Cl1 Cl2 0.49(3) 5_666
Cl1 C19 1.686(18) .
Cl1 C19 1.83(2) 5_666
C19 Cl2 1.27(3) 5_666
C19 C19 1.36(4) 5_666
C19 Cl2 1.721(15) .
C19 Cl1 1.83(2) 5_666
Cl2 Cl1 0.49(3) 5_666
Cl2 C19 1.27(3) 5_666
